data_7223811
loop_
_publ_author_name
'huo, yanping'
'Wang, songying'
'lu, tian hua'
'Lu, Yu-Jing'
'Hu, Sheng'

_publ_section_title
;
 Highly selective and sensitive colorimetric chemosensors for Hg2+ based
 on novel diaminomaleonitrile derivatives
;
_journal_name_full 'RSC Adv.'
_journal_paper_doi 10.1039/C5RA21474B
_journal_year 2016
_chemical_formula_sum 'C28 H24 Hg N8 O6'
_chemical_formula_weight 769.14
_space_group_IT_number 15
_symmetry_cell_setting monoclinic
_symmetry_space_group_name_Hall '-C 2yc'
_symmetry_space_group_name_H-M 'C 1 2/c 1'
_atom_sites_solution_hydrogens geom
_atom_sites_solution_primary direct
_atom_sites_solution_secondary difmap
_audit_creation_method SHELXL-97
_audit_update_record
;
2014-04-01 deposited with the CCDC.
2015-12-22 downloaded from the CCDC.
;
_cell_angle_alpha 90.00
_cell_angle_beta 122.011(3)
_cell_angle_gamma 90.00
_cell_formula_units_Z 4
_cell_length_a 17.2063(6)
_cell_length_b 13.8076(3)
_cell_length_c 13.9355(4)
_cell_measurement_temperature 153(2)
_cell_volume 2807.35(17)
_computing_structure_refinement 'SHELXL-97 (Sheldrick, 1997)'
_computing_structure_solution 'SHELXS-97 (Sheldrick, 1990)'
_diffrn_ambient_temperature 153(2)
_diffrn_measured_fraction_theta_full 0.999
_diffrn_measured_fraction_theta_max 0.999
_diffrn_radiation_monochromator graphite
_diffrn_radiation_source 'fine-focus sealed tube'
_diffrn_radiation_type MoK\a
_diffrn_radiation_wavelength 0.71073
_diffrn_reflns_av_R_equivalents 0.0383
_diffrn_reflns_av_sigmaI/netI 0.0257
_diffrn_reflns_limit_h_max 21
_diffrn_reflns_limit_h_min -21
_diffrn_reflns_limit_k_max 17
_diffrn_reflns_limit_k_min -17
_diffrn_reflns_limit_l_max 17
_diffrn_reflns_limit_l_min -17
_diffrn_reflns_number 16304
_diffrn_reflns_theta_full 26.00
_diffrn_reflns_theta_max 26.00
_diffrn_reflns_theta_min 2.79
_exptl_absorpt_coefficient_mu 5.541
_exptl_absorpt_correction_T_max 0.5328
_exptl_absorpt_correction_T_min 0.4526
_exptl_absorpt_correction_type multi-scan
_exptl_crystal_density_diffrn 1.820
_exptl_crystal_density_method 'not measured'
_exptl_crystal_F_000 1504
_exptl_crystal_size_max 0.17
_exptl_crystal_size_mid 0.16
_exptl_crystal_size_min 0.13
_refine_diff_density_max 0.682
_refine_diff_density_min -0.454
_refine_diff_density_rms 0.077
_refine_ls_extinction_method none
_refine_ls_goodness_of_fit_ref 1.060
_refine_ls_hydrogen_treatment constr
_refine_ls_matrix_type full
_refine_ls_number_parameters 218
_refine_ls_number_reflns 2757
_refine_ls_number_restraints 0
_refine_ls_restrained_S_all 1.060
_refine_ls_R_factor_all 0.0197
_refine_ls_R_factor_gt 0.0180
_refine_ls_shift/su_max 0.000
_refine_ls_shift/su_mean 0.000
_refine_ls_structure_factor_coef Fsqd
_refine_ls_weighting_details
;
calc w=1/[\s^2^(Fo^2^)+(0.0198P)^2^+2.2975P] where P=(Fo^2^+2Fc^2^)/3
;
_refine_ls_weighting_scheme calc
_refine_ls_wR_factor_gt 0.0412
_refine_ls_wR_factor_ref 0.0418
_reflns_number_gt 2622
_reflns_number_total 2757
_reflns_threshold_expression >2sigma(I)
_cod_data_source_file c5ra21474b2.cif
_cod_data_source_block 1
_cod_depositor_comments
;
The following automatic conversions were performed:

'_symmetry_cell_setting' value 'Monoclinic' changed to 'monoclinic'
according to
/usr/data/users/saulius/crontab/automatic-downloads/rss-feeds/RSC/lib/dictionaries/cif_core.dic
dictionary named 'cif_core.dic' version 2.4.2 from 2011-04-26.

Automatic conversion script
Id: cif_fix_values 4268 2015-11-12 08:31:59Z antanas 
;
_cod_original_cell_volume 2807.35(14)
_cod_original_sg_symbol_H-M C2/c
_cod_database_code 7223811

loop_
_symmetry_equiv_pos_as_xyz
'x, y, z'
'-x, y, -z+1/2'
'x+1/2, y+1/2, z'
'-x+1/2, y+1/2, -z+1/2'
'-x, -y, -z'
'x, -y, z-1/2'
'-x+1/2, -y+1/2, -z'
'x+1/2, -y+1/2, z-1/2'

loop_
_atom_site_label
_atom_site_type_symbol
_atom_site_fract_x
_atom_site_fract_y
_atom_site_fract_z
_atom_site_U_iso_or_equiv
_atom_site_adp_type
_atom_site_occupancy
_atom_site_symmetry_multiplicity
_atom_site_calc_flag
_atom_site_refinement_flags
_atom_site_disorder_assembly
_atom_site_disorder_group
Hg1 Hg 0.0000 0.024756(9) 0.2500 0.02127(6) Uani 1 2 d S . .
O3 O 0.28818(14) 0.34564(16) 0.21224(19) 0.0421(5) Uani 1 1 d . A .
N1 N 0.04355(15) 0.17216(15) 0.39109(18) 0.0222(5) Uani 1 1 d . A .
N2 N -0.07698(16) 0.01110(16) 0.3205(2) 0.0253(5) Uani 1 1 d . . .
N3 N -0.0131(2) 0.2772(2) 0.5730(2) 0.0489(7) Uani 1 1 d . . .
N4 N -0.15386(18) 0.0417(2) 0.5020(2) 0.0414(7) Uani 1 1 d . A .
C1 C 0.14053(17) 0.27541(19) 0.3608(2) 0.0247(6) Uani 1 1 d . A .
C2 C 0.14703(18) 0.37149(19) 0.3311(2) 0.0285(6) Uani 1 1 d . . .
C3 C 0.19448(19) 0.3913(2) 0.2777(3) 0.0322(7) Uani 1 1 d . A .
C4 C 0.24140(18) 0.3170(2) 0.2620(2) 0.0311(6) Uani 1 1 d . . .
C5 C 0.23874(18) 0.2225(2) 0.2950(2) 0.0296(6) Uani 1 1 d . A .
H5A H 0.2716 0.1723 0.2850 0.036 Uiso 1 1 calc R . .
C6 C 0.18740(17) 0.20325(19) 0.3425(2) 0.0255(6) Uani 1 1 d . . .
H6A H 0.1841 0.1386 0.3633 0.031 Uiso 1 1 calc R A .
O1 O 0.09873(14) 0.43846(14) 0.35131(18) 0.0365(5) Uani 0.50 1 d P A 1
C7 C 0.1394(5) 0.5233(5) 0.4168(8) 0.0464(19) Uani 0.50 1 d P A 1
H7A H 0.0920 0.5634 0.4159 0.070 Uiso 0.50 1 calc PR A 1
H7B H 0.1691 0.5601 0.3848 0.070 Uiso 0.50 1 calc PR A 1
H7C H 0.1852 0.5051 0.4950 0.070 Uiso 0.50 1 calc PR A 1
O1' O 0.09873(14) 0.43846(14) 0.35131(18) 0.0365(5) Uani 0.50 1 d P A 2
C7' C 0.1061(4) 0.5402(4) 0.3252(6) 0.0289(13) Uani 0.50 1 d P A 2
H7'A H 0.0765 0.5821 0.3533 0.043 Uiso 0.50 1 calc PR A 2
H7'B H 0.0759 0.5481 0.2431 0.043 Uiso 0.50 1 calc PR A 2
H7'C H 0.1709 0.5579 0.3618 0.043 Uiso 0.50 1 calc PR A 2
O2 O 0.19544(17) 0.48233(14) 0.2376(2) 0.0462(6) Uani 0.50 1 d P A 1
C8 C 0.0985(5) 0.5039(6) 0.1403(7) 0.0474(18) Uani 0.50 1 d P A 1
H8A H 0.0986 0.5633 0.1018 0.071 Uiso 0.50 1 calc PR A 1
H8B H 0.0584 0.5125 0.1697 0.071 Uiso 0.50 1 calc PR A 1
H8C H 0.0761 0.4498 0.0865 0.071 Uiso 0.50 1 calc PR A 1
O2' O 0.19544(17) 0.48233(14) 0.2376(2) 0.0462(6) Uani 0.50 1 d P A 2
C8' C 0.1484(6) 0.4869(4) 0.1115(6) 0.0408(16) Uani 0.50 1 d P A 2
H8'A H 0.1629 0.5485 0.0896 0.061 Uiso 0.50 1 calc PR A 2
H8'B H 0.0819 0.4820 0.0773 0.061 Uiso 0.50 1 calc PR A 2
H8'C H 0.1694 0.4331 0.0849 0.061 Uiso 0.50 1 calc PR A 2
C9 C 0.3177(2) 0.2712(3) 0.1673(3) 0.0511(9) Uani 1 1 d . . .
H9A H 0.3431 0.3007 0.1257 0.077 Uiso 1 1 calc R A .
H9B H 0.2654 0.2302 0.1159 0.077 Uiso 1 1 calc R . .
H9C H 0.3649 0.2317 0.2294 0.077 Uiso 1 1 calc R . .
C10 C 0.08321(18) 0.25451(18) 0.4055(2) 0.0250(6) Uani 1 1 d . . .
H10A H 0.0746 0.3034 0.4469 0.030 Uiso 1 1 calc R A .
C11 C -0.01110(18) 0.15407(19) 0.4356(2) 0.0240(6) Uani 1 1 d . . .
C12 C -0.06689(18) 0.0739(2) 0.3995(2) 0.0236(6) Uani 1 1 d . A .
C13 C -0.01317(19) 0.2204(2) 0.5130(2) 0.0302(6) Uani 1 1 d . A .
C14 C -0.11826(19) 0.0559(2) 0.4535(2) 0.0290(6) Uani 1 1 d . . .

loop_
_atom_site_aniso_label
_atom_site_aniso_U_11
_atom_site_aniso_U_22
_atom_site_aniso_U_33
_atom_site_aniso_U_23
_atom_site_aniso_U_13
_atom_site_aniso_U_12
Hg1 0.03344(9) 0.01709(8) 0.01924(9) 0.000 0.01801(7) 0.000
O3 0.0420(12) 0.0497(13) 0.0391(13) 0.0000(11) 0.0246(11) -0.0120(10)
N1 0.0291(12) 0.0200(10) 0.0167(12) 0.0007(9) 0.0116(10) 0.0027(9)
N2 0.0348(13) 0.0261(11) 0.0208(13) -0.0001(10) 0.0186(11) -0.0016(10)
N3 0.0549(18) 0.0527(18) 0.0407(17) -0.0136(14) 0.0264(15) 0.0111(14)
N4 0.0405(15) 0.0627(19) 0.0295(15) -0.0023(13) 0.0242(14) 0.0003(13)
C1 0.0218(13) 0.0237(13) 0.0194(14) -0.0023(11) 0.0048(12) -0.0001(11)
C2 0.0204(13) 0.0222(13) 0.0277(16) -0.0007(12) 0.0024(12) 0.0026(11)
C3 0.0275(14) 0.0226(13) 0.0300(17) 0.0024(12) 0.0042(13) -0.0068(11)
C4 0.0229(14) 0.0378(16) 0.0243(16) 0.0011(13) 0.0068(13) -0.0055(12)
C5 0.0248(14) 0.0324(15) 0.0258(16) 0.0024(13) 0.0094(13) 0.0041(12)
C6 0.0240(14) 0.0225(13) 0.0224(15) 0.0018(11) 0.0071(12) 0.0007(11)
O1 0.0442(12) 0.0184(9) 0.0425(13) -0.0009(9) 0.0202(11) 0.0027(9)
C7 0.048(4) 0.035(4) 0.073(6) -0.021(4) 0.044(5) -0.012(3)
O1' 0.0442(12) 0.0184(9) 0.0425(13) -0.0009(9) 0.0202(11) 0.0027(9)
C7' 0.026(3) 0.017(3) 0.044(4) -0.001(3) 0.019(3) 0.002(2)
O2 0.0544(15) 0.0265(11) 0.0320(13) 0.0053(9) 0.0054(12) -0.0126(10)
C8 0.046(4) 0.049(4) 0.038(4) 0.016(3) 0.016(4) 0.003(3)
O2' 0.0544(15) 0.0265(11) 0.0320(13) 0.0053(9) 0.0054(12) -0.0126(10)
C8' 0.062(5) 0.029(3) 0.025(4) 0.005(3) 0.018(4) 0.001(3)
C9 0.051(2) 0.071(3) 0.038(2) -0.0069(18) 0.0290(18) -0.0135(18)
C10 0.0258(14) 0.0220(13) 0.0207(14) -0.0035(11) 0.0079(12) 0.0028(11)
C11 0.0292(14) 0.0257(13) 0.0168(14) -0.0001(11) 0.0119(12) 0.0058(11)
C12 0.0290(14) 0.0278(13) 0.0167(14) 0.0054(12) 0.0141(12) 0.0058(12)
C13 0.0293(15) 0.0349(15) 0.0240(16) -0.0010(13) 0.0123(13) 0.0092(13)
C14 0.0301(15) 0.0380(16) 0.0186(15) 0.0012(13) 0.0126(13) 0.0044(12)

loop_
_atom_type_symbol
_atom_type_description
_atom_type_scat_dispersion_real
_atom_type_scat_dispersion_imag
_atom_type_scat_source
C C 0.0033 0.0016 'International Tables Vol C Tables 4.2.6.8 and 6.1.1.4'
H H 0.0000 0.0000 'International Tables Vol C Tables 4.2.6.8 and 6.1.1.4'
N N 0.0061 0.0033 'International Tables Vol C Tables 4.2.6.8 and 6.1.1.4'
O O 0.0106 0.0060 'International Tables Vol C Tables 4.2.6.8 and 6.1.1.4'
Hg Hg -2.3894 9.2266 'International Tables Vol C Tables 4.2.6.8 and 6.1.1.4'

loop_
_geom_angle_atom_site_label_1
_geom_angle_atom_site_label_2
_geom_angle_atom_site_label_3
_geom_angle
_geom_angle_site_symmetry_1
_geom_angle_site_symmetry_3
N2 Hg1 N2 169.36(13) . 2
N2 Hg1 N1 73.30(8) . .
N2 Hg1 N1 115.45(8) 2 .
N2 Hg1 N1 115.45(8) . 2
N2 Hg1 N1 73.30(8) 2 2
N1 Hg1 N1 79.50(9) . 2
C4 O3 C9 117.1(2) . .
C10 N1 C11 121.1(2) . .
C10 N1 Hg1 135.51(18) . .
C11 N1 Hg1 101.55(15) . .
C12 N2 Hg1 120.24(18) . .
C6 C1 C2 118.4(3) . .
C6 C1 C10 122.1(2) . .
C2 C1 C10 119.4(2) . .
O1 C2 C3 124.7(2) . .
O1 C2 C1 115.1(3) . .
C3 C2 C1 120.1(3) . .
O2 C3 C4 118.4(3) . .
O2 C3 C2 122.1(3) . .
C4 C3 C2 119.5(2) . .
O3 C4 C5 124.6(3) . .
O3 C4 C3 114.3(3) . .
C5 C4 C3 121.0(3) . .
C6 C5 C4 118.7(3) . .
C6 C5 H5A 120.7 . .
C4 C5 H5A 120.7 . .
C5 C6 C1 122.1(3) . .
C5 C6 H6A 119.0 . .
C1 C6 H6A 119.0 . .
C2 O1 C7 122.9(3) . .
H7'A C7' H7'B 109.5 . .
H7'A C7' H7'C 109.5 . .
H7'B C7' H7'C 109.5 . .
C3 O2 C8 107.3(3) . .
H8'A C8' H8'B 109.5 . .
H8'A C8' H8'C 109.5 . .
H8'B C8' H8'C 109.5 . .
O3 C9 H9A 109.5 . .
O3 C9 H9B 109.5 . .
H9A C9 H9B 109.5 . .
O3 C9 H9C 109.5 . .
H9A C9 H9C 109.5 . .
H9B C9 H9C 109.5 . .
N1 C10 C1 122.4(2) . .
N1 C10 H10A 118.8 . .
C1 C10 H10A 118.8 . .
C12 C11 N1 119.1(2) . .
C12 C11 C13 120.0(3) . .
N1 C11 C13 120.8(2) . .
N2 C12 C11 125.7(2) . .
N2 C12 C14 117.7(2) . .
C11 C12 C14 116.6(2) . .
N3 C13 C11 176.4(3) . .
N4 C14 C12 176.0(3) . .

loop_
_geom_bond_atom_site_label_1
_geom_bond_atom_site_label_2
_geom_bond_distance
_geom_bond_site_symmetry_2
Hg1 N2 2.034(2) .
Hg1 N2 2.034(2) 2
Hg1 N1 2.647(2) .
Hg1 N1 2.647(2) 2
O3 C4 1.370(3) .
O3 C9 1.430(4) .
N1 C10 1.286(3) .
N1 C11 1.396(3) .
N2 C12 1.338(4) .
N3 C13 1.145(4) .
N4 C14 1.144(4) .
C1 C6 1.388(4) .
C1 C2 1.412(4) .
C1 C10 1.447(4) .
C2 O1 1.368(3) .
C2 C3 1.393(4) .
C3 O2 1.380(3) .
C3 C4 1.392(4) .
C4 C5 1.391(4) .
C5 C6 1.382(4) .
C5 H5A 0.9500 .
C6 H6A 0.9500 .
O1 C7 1.421(7) .
C7 H7A 0.9800 .
C7 H7B 0.9800 .
C7 H7C 0.9800 .
C7' H7'A 0.9800 .
C7' H7'B 0.9800 .
C7' H7'C 0.9800 .
O2 C8 1.520(8) .
C8 H8A 0.9800 .
C8 H8B 0.9800 .
C8 H8C 0.9800 .
C8' H8'A 0.9800 .
C8' H8'B 0.9800 .
C8' H8'C 0.9800 .
C9 H9A 0.9800 .
C9 H9B 0.9800 .
C9 H9C 0.9800 .
C10 H10A 0.9500 .
C11 C12 1.374(4) .
C11 C13 1.430(4) .
C12 C14 1.454(4) .
